data_4329917
loop_
_publ_author_name
'E. Carolina Sa\~nudo'
'Jorge Salinas Uber'
'Alba Pons Balagu\'e'
'Olivier Roubeau'
'Guillem Arom\'i'

_publ_section_title
;
 Molecular [(Fe3)-(Fe3)] and [(Fe4)-(Fe4)] Coordination Cluster Pairs as
 Single or Composite Arrays
;
_journal_name_full 'Inorganic Chemistry'
_journal_page_first 8441
_journal_page_last 8446
_journal_paper_doi 10.1021/ic300995g
_journal_volume 51
_journal_year 2012
_chemical_formula_moiety 'C120 H90 Fe6 O38, 4(H2 O)'
_chemical_formula_sum 'C120 H98 Fe6 O42'
_chemical_formula_weight 2547.08
_chemical_name_systematic
; 
 ? 
;
_space_group_IT_number 14
_symmetry_cell_setting monoclinic
_symmetry_space_group_name_Hall '-P 2ybc'
_symmetry_space_group_name_H-M 'P 1 21/c 1'
_atom_sites_solution_hydrogens geom
_atom_sites_solution_primary direct
_atom_sites_solution_secondary difmap
_audit_creation_method SHELXL-97
_cell_angle_alpha 90.00
_cell_angle_beta 103.558(2)
_cell_angle_gamma 90.00
_cell_formula_units_Z 2
_cell_length_a 18.941(4)
_cell_length_b 11.936(3)
_cell_length_c 27.249(6)
_cell_measurement_reflns_used 2513
_cell_measurement_temperature 150(2)
_cell_measurement_theta_max 19.30
_cell_measurement_theta_min 2.20
_cell_volume 5989(2)
_computing_cell_refinement 'Bruker SAINT'
_computing_data_collection 'Bruker APEX 2'
_computing_data_reduction 'Bruker SAINT'
_computing_molecular_graphics 'Bruker SHELXTL'
_computing_publication_material 'Bruker SHELXTL & local programs'
_computing_structure_refinement 'Bruker SHELXTL'
_computing_structure_solution 'Bruker SHELXTL'
_diffrn_ambient_temperature 150(2)
_diffrn_measured_fraction_theta_full 0.996
_diffrn_measured_fraction_theta_max 0.996
_diffrn_measurement_device_type APEXII
_diffrn_measurement_method 'omega scans'
_diffrn_radiation_monochromator 'silicon 111'
_diffrn_radiation_type synchrotron
_diffrn_radiation_wavelength 0.69110
_diffrn_reflns_av_R_equivalents 0.0954
_diffrn_reflns_av_sigmaI/netI 0.0818
_diffrn_reflns_limit_h_max 18
_diffrn_reflns_limit_h_min -18
_diffrn_reflns_limit_k_max 11
_diffrn_reflns_limit_k_min -11
_diffrn_reflns_limit_l_max 26
_diffrn_reflns_limit_l_min -26
_diffrn_reflns_number 25812
_diffrn_reflns_theta_full 20.04
_diffrn_reflns_theta_max 20.04
_diffrn_reflns_theta_min 1.62
_diffrn_source 'Daresbury SRS station 9.8'
_exptl_absorpt_coefficient_mu 0.730
_exptl_absorpt_correction_T_max 0.99
_exptl_absorpt_correction_T_min 0.94
_exptl_absorpt_correction_type multi-scan
_exptl_absorpt_process_details sadabs
_exptl_crystal_colour orange
_exptl_crystal_density_diffrn 1.412
_exptl_crystal_description lath
_exptl_crystal_F_000 2620
_exptl_crystal_size_max 0.08
_exptl_crystal_size_mid 0.05
_exptl_crystal_size_min 0.01
_platon_squeeze_details
;
;
_refine_diff_density_max 0.517
_refine_diff_density_min -0.488
_refine_diff_density_rms 0.075
_refine_ls_extinction_method none
_refine_ls_goodness_of_fit_ref 0.961
_refine_ls_hydrogen_treatment mixed
_refine_ls_matrix_type full
_refine_ls_number_parameters 775
_refine_ls_number_reflns 6101
_refine_ls_number_restraints 67
_refine_ls_restrained_S_all 0.962
_refine_ls_R_factor_all 0.0959
_refine_ls_R_factor_gt 0.0576
_refine_ls_shift/su_max 0.000
_refine_ls_shift/su_mean 0.000
_refine_ls_structure_factor_coef Fsqd
_refine_ls_weighting_details 'calc w=1/[\s^2^(Fo^2^)+(0.0856P)^2^+0.0000P] where P=(Fo^2^+2Fc^2^)/3'
_refine_ls_weighting_scheme calc
_refine_ls_wR_factor_gt 0.1304
_refine_ls_wR_factor_ref 0.1454
_reflns_number_gt 3919
_reflns_number_total 6101
_reflns_threshold_expression >2sigma(I)
_cod_data_source_file ic300995g_si_002.cif
_cod_data_source_block ga47001
_cod_database_code 4329917

loop_
_symmetry_equiv_pos_as_xyz
'x, y, z'
'-x, y+1/2, -z+1/2'
'-x, -y, -z'
'x, -y-1/2, z-1/2'

loop_
_atom_site_label
_atom_site_type_symbol
_atom_site_fract_x
_atom_site_fract_y
_atom_site_fract_z
_atom_site_U_iso_or_equiv
_atom_site_adp_type
_atom_site_occupancy
_atom_site_symmetry_multiplicity
_atom_site_calc_flag
_atom_site_refinement_flags
Fe1 Fe 0.71194(6) -0.19610(9) -0.03623(4) 0.0351(3) Uani 1 1 d .
Fe2 Fe 0.79627(6) -0.17851(9) 0.08893(4) 0.0342(3) Uani 1 1 d .
Fe3 Fe 0.63422(6) -0.06913(9) 0.04375(4) 0.0339(3) Uani 1 1 d .
O1 O 0.7184(2) -0.1403(4) 0.03098(16) 0.0325(12) Uani 1 1 d .
O2 O 0.6022(3) -0.3795(5) -0.1641(2) 0.0602(17) Uani 1 1 d .
H2B H 0.6180 -0.3335 -0.1408 0.090 Uiso 1 1 calc R
O3 O 0.6956(3) -0.2559(4) -0.10915(18) 0.0399(13) Uani 1 1 d .
O4 O 0.8003(3) -0.1274(4) -0.04771(18) 0.0460(14) Uani 1 1 d .
O5 O 0.9051(3) 0.0064(5) -0.13186(19) 0.0497(15) Uani 1 1 d .
O6 O 0.8796(3) -0.1057(4) 0.06967(17) 0.0382(13) Uani 1 1 d .
O7 O 0.8708(3) -0.2214(4) 0.15283(18) 0.0392(13) Uani 1 1 d .
O8 O 0.8901(3) -0.3572(4) 0.2266(2) 0.0554(16) Uani 1 1 d .
H8 H 0.8786 -0.3382 0.1961 0.083 Uiso 1 1 calc R
O9 O 0.7647(3) -0.3405(4) -0.0176(2) 0.0525(15) Uani 1 1 d .
O10 O 0.8164(3) -0.3299(4) 0.0644(2) 0.0469(14) Uani 1 1 d .
O11 O 0.6500(3) -0.0675(4) -0.07086(17) 0.0447(14) Uani 1 1 d .
O12 O 0.6257(3) 0.0473(4) -0.01301(19) 0.0407(13) Uani 1 1 d .
O13 O 0.6211(3) -0.2877(4) -0.03924(19) 0.0459(14) Uani 1 1 d .
O14 O 0.5576(3) -0.1723(4) -0.00075(17) 0.0389(13) Uani 1 1 d .
O15 O 0.7869(3) -0.0354(4) 0.12792(17) 0.0375(13) Uani 1 1 d .
O16 O 0.6848(3) 0.0522(4) 0.08940(19) 0.0402(13) Uani 1 1 d .
O17 O 0.7291(3) -0.2559(4) 0.12614(18) 0.0414(13) Uani 1 1 d .
O18 O 0.6254(3) -0.1604(4) 0.10436(18) 0.0409(13) Uani 1 1 d .
O19 O 0.5402(3) 0.0105(4) 0.05509(18) 0.0411(13) Uani 1 1 d D
H19B H 0.516(4) 0.064(4) 0.0340(19) 0.062 Uiso 1 1 d D
H19C H 0.541(4) 0.032(6) 0.0867(10) 0.062 Uiso 1 1 d D
C1 C 0.6507(4) -0.3893(6) -0.1937(3) 0.042(2) Uani 1 1 d .
C2 C 0.6281(5) -0.4552(6) -0.2374(3) 0.049(2) Uani 1 1 d .
H2A H 0.5814 -0.4889 -0.2454 0.059 Uiso 1 1 calc R
C3 C 0.6761(5) -0.4697(6) -0.2686(3) 0.050(2) Uani 1 1 d .
H3A H 0.6611 -0.5120 -0.2988 0.060 Uiso 1 1 calc R
C4 C 0.7441(5) -0.4247(7) -0.2568(3) 0.049(2) Uani 1 1 d .
H4A H 0.7770 -0.4381 -0.2777 0.059 Uiso 1 1 calc R
C5 C 0.7644(5) -0.3599(6) -0.2145(3) 0.044(2) Uani 1 1 d .
H5A H 0.8112 -0.3263 -0.2073 0.053 Uiso 1 1 calc R
C6 C 0.7193(4) -0.3408(6) -0.1815(3) 0.039(2) Uani 1 1 d .
C7 C 0.7424(4) -0.2691(6) -0.1356(3) 0.0357(19) Uani 1 1 d .
C8 C 0.8119(4) -0.2232(6) -0.1218(3) 0.041(2) Uani 1 1 d .
H8A H 0.8442 -0.2384 -0.1429 0.049 Uiso 1 1 calc R
C9 C 0.8376(4) -0.1569(6) -0.0795(3) 0.039(2) Uani 1 1 d .
C10 C 0.9157(4) -0.1245(6) -0.0650(3) 0.0358(19) Uani 1 1 d .
C11 C 0.9586(4) -0.1790(6) -0.0231(3) 0.042(2) Uani 1 1 d .
H11A H 0.9370 -0.2333 -0.0058 0.051 Uiso 1 1 calc R
C12 C 1.0317(5) -0.1556(6) -0.0063(3) 0.039(2) Uani 1 1 d .
H12A H 1.0604 -0.1939 0.0220 0.047 Uiso 1 1 calc R
C13 C 1.0626(4) -0.0745(6) -0.0317(3) 0.039(2) Uani 1 1 d .
H13A H 1.1125 -0.0562 -0.0198 0.047 Uiso 1 1 calc R
C14 C 1.0224(4) -0.0206(6) -0.0738(3) 0.0309(18) Uani 1 1 d .
C15 C 0.9491(4) -0.0444(6) -0.0899(3) 0.037(2) Uani 1 1 d .
C16 C 0.8686(7) 0.1039(10) -0.1245(4) 0.111(4) Uani 1 1 d U
H16A H 0.8396 0.1305 -0.1570 0.166 Uiso 1 1 calc R
H16B H 0.9039 0.1615 -0.1095 0.166 Uiso 1 1 calc R
H16C H 0.8365 0.0882 -0.1018 0.166 Uiso 1 1 calc R
C17 C 0.9366(4) -0.0628(6) 0.0990(3) 0.0343(19) Uani 1 1 d .
C18 C 0.9585(4) -0.0821(6) 0.1503(3) 0.039(2) Uani 1 1 d .
H18A H 0.9984 -0.0405 0.1693 0.047 Uiso 1 1 calc R
C19 C 0.9243(4) -0.1609(7) 0.1762(3) 0.040(2) Uani 1 1 d .
C20 C 0.9492(4) -0.1775(7) 0.2317(3) 0.040(2) Uani 1 1 d .
C21 C 0.9885(4) -0.0953(7) 0.2633(3) 0.050(2) Uani 1 1 d .
H21A H 0.9993 -0.0266 0.2490 0.059 Uiso 1 1 calc R
C22 C 1.0113(5) -0.1115(8) 0.3138(3) 0.057(2) Uani 1 1 d .
H22A H 1.0385 -0.0548 0.3344 0.068 Uiso 1 1 calc R
C23 C 0.9951(5) -0.2104(8) 0.3354(3) 0.057(2) Uani 1 1 d .
H23A H 1.0118 -0.2222 0.3707 0.068 Uiso 1 1 calc R
C24 C 0.9545(5) -0.2920(8) 0.3052(3) 0.055(2) Uani 1 1 d .
H24A H 0.9428 -0.3595 0.3200 0.066 Uiso 1 1 calc R
C25 C 0.9308(4) -0.2761(7) 0.2538(3) 0.042(2) Uani 1 1 d .
C26 C 0.7934(4) -0.3839(6) 0.0242(4) 0.041(2) Uani 1 1 d .
C27 C 0.7996(4) -0.5079(6) 0.0265(3) 0.044(2) Uani 1 1 d .
C28 C 0.7771(5) -0.5725(8) -0.0174(4) 0.064(3) Uani 1 1 d .
H28A H 0.7600 -0.5371 -0.0492 0.077 Uiso 1 1 calc R
C29 C 0.7799(6) -0.6895(8) -0.0141(5) 0.092(3) Uani 1 1 d U
H29A H 0.7654 -0.7342 -0.0436 0.110 Uiso 1 1 calc R
C30 C 0.8042(5) -0.7396(9) 0.0331(5) 0.092(3) Uani 1 1 d U
H30A H 0.8047 -0.8190 0.0357 0.111 Uiso 1 1 calc R
C31 C 0.8277(5) -0.6760(8) 0.0760(5) 0.089(3) Uani 1 1 d U
H31A H 0.8452 -0.7117 0.1077 0.107 Uiso 1 1 calc R
C32 C 0.8259(4) -0.5605(8) 0.0731(4) 0.060(2) Uani 1 1 d .
H32A H 0.8425 -0.5168 0.1027 0.073 Uiso 1 1 calc R
C33 C 0.6371(4) 0.0281(7) -0.0563(3) 0.039(2) Uani 1 1 d .
C34 C 0.6380(4) 0.1233(7) -0.0913(3) 0.041(2) Uani 1 1 d .
C35 C 0.6665(5) 0.1040(7) -0.1332(3) 0.066(2) Uani 1 1 d U
H35A H 0.6821 0.0309 -0.1395 0.080 Uiso 1 1 calc R
C36 C 0.6724(5) 0.1918(8) -0.1660(3) 0.073(2) Uani 1 1 d U
H36A H 0.6931 0.1792 -0.1941 0.088 Uiso 1 1 calc R
C37 C 0.6480(5) 0.2967(8) -0.1570(4) 0.074(2) Uani 1 1 d U
H37A H 0.6530 0.3571 -0.1786 0.089 Uiso 1 1 calc R
C38 C 0.6160(6) 0.3157(8) -0.1167(3) 0.074(2) Uani 1 1 d U
H38A H 0.5970 0.3873 -0.1117 0.088 Uiso 1 1 calc R
C39 C 0.6123(5) 0.2286(7) -0.0840(3) 0.063(2) Uani 1 1 d U
H39A H 0.5917 0.2415 -0.0559 0.076 Uiso 1 1 calc R
C40 C 0.5640(5) -0.2612(7) -0.0266(3) 0.0373(19) Uani 1 1 d .
C41 C 0.5014(4) -0.3357(6) -0.0409(3) 0.039(2) Uani 1 1 d .
C42 C 0.5114(5) -0.4434(7) -0.0610(3) 0.053(2) Uani 1 1 d .
H42A H 0.5578 -0.4655 -0.0652 0.063 Uiso 1 1 calc R
C43 C 0.4526(5) -0.5156(7) -0.0742(3) 0.056(2) Uani 1 1 d .
H43A H 0.4598 -0.5877 -0.0870 0.067 Uiso 1 1 calc R
C44 C 0.3856(5) -0.4870(7) -0.0695(3) 0.048(2) Uani 1 1 d .
H44A H 0.3463 -0.5381 -0.0790 0.058 Uiso 1 1 calc R
C45 C 0.3745(5) -0.3804(7) -0.0502(3) 0.055(2) Uani 1 1 d .
H45A H 0.3275 -0.3590 -0.0469 0.066 Uiso 1 1 calc R
C46 C 0.4328(4) -0.3064(7) -0.0360(3) 0.048(2) Uani 1 1 d .
H46A H 0.4252 -0.2350 -0.0228 0.057 Uiso 1 1 calc R
C47 C 0.7438(5) 0.0480(6) 0.1222(3) 0.0339(19) Uani 1 1 d .
C48 C 0.7646(4) 0.1424(6) 0.1578(3) 0.0339(19) Uani 1 1 d .
C49 C 0.8321(4) 0.1465(6) 0.1917(3) 0.043(2) Uani 1 1 d .
H49A H 0.8650 0.0858 0.1930 0.051 Uiso 1 1 calc R
C50 C 0.8524(5) 0.2371(7) 0.2236(3) 0.056(2) Uani 1 1 d .
H50A H 0.8984 0.2382 0.2468 0.067 Uiso 1 1 calc R
C51 C 0.8050(5) 0.3258(8) 0.2212(3) 0.065(3) Uani 1 1 d .
H51A H 0.8194 0.3891 0.2424 0.078 Uiso 1 1 calc R
C52 C 0.7372(5) 0.3242(7) 0.1887(3) 0.061(3) Uani 1 1 d .
H52A H 0.7045 0.3850 0.1877 0.073 Uiso 1 1 calc R
C53 C 0.7173(5) 0.2306(7) 0.1569(3) 0.052(2) Uani 1 1 d .
H53A H 0.6706 0.2282 0.1345 0.062 Uiso 1 1 calc R
C54 C 0.6676(5) -0.2320(6) 0.1310(3) 0.0330(19) Uani 1 1 d .
C55 C 0.6391(5) -0.2912(6) 0.1725(3) 0.042(2) Uani 1 1 d .
C56 C 0.6837(5) -0.3659(7) 0.2033(3) 0.050(2) Uani 1 1 d .
H56A H 0.7309 -0.3813 0.1987 0.060 Uiso 1 1 calc R
C57 C 0.6586(6) -0.4183(7) 0.2412(3) 0.063(3) Uani 1 1 d .
H57A H 0.6893 -0.4697 0.2628 0.075 Uiso 1 1 calc R
C58 C 0.5914(6) -0.3979(8) 0.2481(3) 0.067(3) Uani 1 1 d .
H58A H 0.5751 -0.4359 0.2740 0.080 Uiso 1 1 calc R
C59 C 0.5469(5) -0.3224(9) 0.2178(3) 0.067(3) Uani 1 1 d .
H59A H 0.5000 -0.3066 0.2229 0.081 Uiso 1 1 calc R
C60 C 0.5713(5) -0.2689(7) 0.1790(3) 0.054(2) Uani 1 1 d .
H60A H 0.5407 -0.2172 0.1574 0.065 Uiso 1 1 calc R
OW1 O 0.5038(4) 0.0945(6) 0.1389(2) 0.0766(19) Uani 1 1 d D
HW1 H 0.4545(13) 0.096(8) 0.128(4) 0.115 Uiso 1 1 d D
HW2 H 0.518(4) 0.158(5) 0.157(4) 0.115 Uiso 1 1 d D
OW2 O 0.4557(5) -0.3063(8) -0.1818(3) 0.112(3) Uani 1 1 d DU
HW3 H 0.495(4) -0.344(9) -0.187(4) 0.168 Uiso 1 1 d D
HW4 H 0.440(6) -0.258(8) -0.208(3) 0.168 Uiso 1 1 d D

loop_
_atom_site_aniso_label
_atom_site_aniso_U_11
_atom_site_aniso_U_22
_atom_site_aniso_U_33
_atom_site_aniso_U_23
_atom_site_aniso_U_13
_atom_site_aniso_U_12
Fe1 0.0475(7) 0.0271(7) 0.0350(7) -0.0032(5) 0.0183(5) -0.0033(6)
Fe2 0.0459(7) 0.0245(6) 0.0356(7) -0.0005(5) 0.0162(5) -0.0010(5)
Fe3 0.0462(7) 0.0263(6) 0.0320(6) -0.0034(5) 0.0149(5) -0.0021(6)
O1 0.045(3) 0.018(3) 0.040(3) -0.002(2) 0.020(2) -0.001(2)
O2 0.064(4) 0.067(4) 0.059(4) -0.025(3) 0.035(3) -0.022(3)
O3 0.054(3) 0.032(3) 0.041(3) -0.006(2) 0.026(3) -0.010(3)
O4 0.057(4) 0.051(4) 0.037(3) -0.011(3) 0.025(3) -0.012(3)
O5 0.055(4) 0.051(4) 0.046(4) 0.000(3) 0.017(3) 0.006(3)
O6 0.043(3) 0.042(3) 0.032(3) -0.005(3) 0.013(3) -0.007(3)
O7 0.045(3) 0.029(3) 0.044(3) 0.005(3) 0.012(3) -0.005(3)
O8 0.083(4) 0.040(4) 0.045(3) 0.011(3) 0.020(3) -0.005(3)
O9 0.084(4) 0.029(3) 0.045(4) -0.003(3) 0.017(3) 0.020(3)
O10 0.072(4) 0.020(3) 0.047(4) -0.011(3) 0.011(3) 0.008(3)
O11 0.073(4) 0.029(3) 0.033(3) -0.001(3) 0.013(3) 0.006(3)
O12 0.060(4) 0.025(3) 0.041(3) 0.004(3) 0.019(3) 0.001(3)
O13 0.059(4) 0.033(3) 0.055(3) -0.014(3) 0.032(3) -0.010(3)
O14 0.051(3) 0.029(3) 0.039(3) -0.009(3) 0.015(3) -0.002(3)
O15 0.052(3) 0.027(3) 0.037(3) -0.009(2) 0.016(3) -0.004(3)
O16 0.045(3) 0.030(3) 0.043(3) -0.005(3) 0.005(3) -0.001(3)
O17 0.041(3) 0.038(3) 0.051(3) 0.007(3) 0.023(3) -0.001(3)
O18 0.057(4) 0.036(3) 0.034(3) 0.003(3) 0.021(3) 0.001(3)
O19 0.054(4) 0.038(3) 0.033(3) -0.007(3) 0.013(3) 0.004(3)
C1 0.053(6) 0.028(5) 0.050(5) -0.002(4) 0.022(5) -0.010(4)
C2 0.075(6) 0.034(5) 0.039(5) -0.005(4) 0.015(5) -0.004(5)
C3 0.078(7) 0.029(5) 0.042(5) -0.005(4) 0.015(5) 0.003(5)
C4 0.056(6) 0.049(6) 0.050(6) -0.004(5) 0.028(5) 0.001(5)
C5 0.064(6) 0.034(5) 0.039(5) -0.003(4) 0.019(5) -0.005(4)
C6 0.061(6) 0.027(5) 0.032(5) 0.001(4) 0.019(4) 0.004(4)
C7 0.054(6) 0.018(4) 0.037(5) 0.005(4) 0.013(4) 0.002(4)
C8 0.045(5) 0.049(5) 0.034(5) -0.012(4) 0.018(4) -0.004(4)
C9 0.057(6) 0.028(5) 0.038(5) 0.000(4) 0.022(5) -0.011(4)
C10 0.049(6) 0.030(5) 0.033(5) -0.009(4) 0.018(4) -0.002(4)
C11 0.050(6) 0.029(5) 0.055(6) -0.009(4) 0.030(5) -0.011(5)
C12 0.056(6) 0.025(5) 0.039(5) 0.002(4) 0.018(4) -0.006(4)
C13 0.035(5) 0.041(5) 0.042(5) -0.007(4) 0.009(4) 0.003(4)
C14 0.032(5) 0.035(5) 0.028(4) -0.007(4) 0.012(4) -0.002(4)
C15 0.054(6) 0.028(5) 0.032(5) -0.012(4) 0.015(4) 0.002(4)
C16 0.117(6) 0.112(6) 0.101(5) 0.002(4) 0.021(4) 0.023(5)
C17 0.045(5) 0.026(5) 0.037(5) 0.004(4) 0.019(4) 0.004(4)
C18 0.040(5) 0.041(5) 0.038(5) 0.001(4) 0.012(4) -0.011(4)
C19 0.041(5) 0.036(5) 0.047(5) 0.001(4) 0.019(4) 0.005(4)
C20 0.038(5) 0.047(6) 0.035(5) 0.004(5) 0.010(4) 0.005(4)
C21 0.059(6) 0.051(6) 0.039(6) -0.006(5) 0.014(4) -0.009(5)
C22 0.066(6) 0.060(7) 0.044(6) -0.003(5) 0.011(5) -0.002(5)
C23 0.061(6) 0.072(7) 0.039(5) 0.010(6) 0.015(5) 0.006(6)
C24 0.062(6) 0.050(6) 0.056(6) 0.022(5) 0.020(5) 0.011(5)
C25 0.047(5) 0.039(6) 0.044(6) 0.009(5) 0.019(4) 0.004(4)
C26 0.049(5) 0.023(5) 0.054(6) 0.010(5) 0.024(5) 0.011(4)
C27 0.047(5) 0.029(5) 0.056(6) -0.006(5) 0.013(4) -0.002(4)
C28 0.060(6) 0.049(6) 0.083(7) -0.008(6) 0.018(5) 0.007(5)
C29 0.078(6) 0.035(6) 0.178(9) -0.007(4) 0.061(6) 0.010(4)
C30 0.072(5) 0.033(5) 0.189(9) 0.006(4) 0.064(6) 0.008(4)
C31 0.071(5) 0.035(6) 0.175(9) 0.017(4) 0.059(6) 0.007(4)
C32 0.055(6) 0.048(6) 0.079(7) 0.007(5) 0.017(5) 0.002(5)
C33 0.047(5) 0.035(6) 0.037(5) -0.002(4) 0.014(4) 0.002(4)
C34 0.048(5) 0.037(5) 0.040(5) 0.004(4) 0.014(4) -0.006(4)
C35 0.106(6) 0.040(4) 0.067(6) 0.008(4) 0.047(5) 0.008(5)
C36 0.111(6) 0.051(4) 0.071(5) 0.016(4) 0.048(4) 0.009(5)
C37 0.111(6) 0.046(4) 0.074(5) 0.020(4) 0.037(4) 0.008(4)
C38 0.119(6) 0.035(4) 0.072(5) 0.010(3) 0.034(4) 0.017(4)
C39 0.105(6) 0.032(5) 0.062(5) 0.003(3) 0.039(5) 0.022(5)
C40 0.054(6) 0.030(5) 0.032(5) 0.001(4) 0.015(4) -0.002(5)
C41 0.051(6) 0.031(5) 0.041(5) -0.004(4) 0.021(4) -0.005(4)
C42 0.062(6) 0.047(6) 0.060(6) -0.014(5) 0.036(5) 0.001(5)
C43 0.057(6) 0.038(5) 0.077(7) -0.019(5) 0.024(5) -0.012(5)
C44 0.049(6) 0.030(5) 0.064(6) -0.008(4) 0.010(5) -0.015(4)
C45 0.051(6) 0.043(6) 0.074(6) -0.008(5) 0.023(5) -0.007(5)
C46 0.054(6) 0.039(5) 0.052(5) -0.006(4) 0.017(4) -0.006(5)
C47 0.049(6) 0.025(5) 0.034(5) -0.003(4) 0.021(4) -0.008(5)
C48 0.041(5) 0.031(5) 0.030(4) 0.009(4) 0.010(4) -0.004(4)
C49 0.050(6) 0.032(5) 0.049(5) -0.007(4) 0.017(5) -0.001(4)
C50 0.073(7) 0.041(6) 0.049(6) -0.003(5) 0.007(5) -0.004(5)
C51 0.073(7) 0.053(7) 0.065(6) -0.020(5) 0.008(6) -0.016(6)
C52 0.070(7) 0.040(6) 0.076(6) -0.033(5) 0.022(6) -0.003(5)
C53 0.054(6) 0.042(6) 0.059(6) 0.001(5) 0.012(5) -0.001(5)
C54 0.049(6) 0.020(5) 0.030(5) -0.003(4) 0.009(4) -0.005(4)
C55 0.056(6) 0.027(5) 0.047(5) -0.004(4) 0.019(5) -0.015(4)
C56 0.075(6) 0.036(5) 0.045(5) 0.006(5) 0.027(5) 0.002(5)
C57 0.090(8) 0.050(6) 0.051(6) 0.011(5) 0.023(6) -0.001(6)
C58 0.103(9) 0.052(7) 0.053(6) 0.009(5) 0.035(6) -0.011(6)
C59 0.075(7) 0.077(7) 0.060(6) 0.002(6) 0.037(6) -0.027(6)
C60 0.064(6) 0.050(6) 0.054(6) 0.000(5) 0.027(5) -0.004(5)
OW1 0.082(5) 0.090(5) 0.063(5) -0.015(4) 0.029(4) 0.000(4)
OW2 0.104(4) 0.115(4) 0.116(4) -0.015(3) 0.025(3) 0.010(3)

loop_
_atom_type_symbol
_atom_type_description
_atom_type_scat_dispersion_real
_atom_type_scat_dispersion_imag
_atom_type_scat_source
C C -0.0020 0.0015 'WCROMER Program in WinGX L.Kissel & R.H.Pratt Acta Cryst A46 170 1990'
H H 0.0000 0.0000 'WCROMER Program in WinGX L.Kissel & R.H.Pratt Acta Cryst A46 170 1990'
O O -0.0041 0.0057 'WCROMER Program in WinGX L.Kissel & R.H.Pratt Acta Cryst A46 170 1990'
Fe Fe 0.2184 0.8075 'WCROMER Program in WinGX L.Kissel & R.H.Pratt Acta Cryst A46 170 1990'

loop_
_geom_angle_atom_site_label_1
_geom_angle_atom_site_label_2
_geom_angle_atom_site_label_3
_geom_angle
_geom_angle_site_symmetry_3
O1 Fe1 O4 98.1(2) .
O1 Fe1 O9 98.1(2) .
O4 Fe1 O9 90.4(2) .
O1 Fe1 O13 95.15(19) .
O4 Fe1 O13 166.5(2) .
O9 Fe1 O13 85.0(2) .
O1 Fe1 O11 94.69(19) .
O4 Fe1 O11 91.8(2) .
O9 Fe1 O11 166.6(2) .
O13 Fe1 O11 89.8(2) .
O1 Fe1 O3 175.2(2) .
O4 Fe1 O3 86.08(19) .
O9 Fe1 O3 84.2(2) .
O13 Fe1 O3 80.8(2) .
O11 Fe1 O3 82.8(2) .
O1 Fe2 O6 100.5(2) .
O1 Fe2 O10 96.3(2) .
O6 Fe2 O10 94.7(2) .
O1 Fe2 O17 93.9(2) .
O6 Fe2 O17 165.3(2) .
O10 Fe2 O17 86.9(2) .
O1 Fe2 O7 174.99(19) .
O6 Fe2 O7 84.3(2) .
O10 Fe2 O7 84.8(2) .
O17 Fe2 O7 81.2(2) .
O1 Fe2 O15 94.8(2) .
O6 Fe2 O15 86.71(19) .
O10 Fe2 O15 168.4(2) .
O17 Fe2 O15 88.8(2) .
O7 Fe2 O15 83.8(2) .
O1 Fe3 O16 97.8(2) .
O1 Fe3 O18 98.2(2) .
O16 Fe3 O18 90.1(2) .
O1 Fe3 O12 94.88(19) .
O16 Fe3 O12 85.4(2) .
O18 Fe3 O12 166.7(2) .
O1 Fe3 O14 97.46(19) .
O16 Fe3 O14 164.7(2) .
O18 Fe3 O14 88.70(19) .
O12 Fe3 O14 92.34(19) .
O1 Fe3 O19 178.0(2) .
O16 Fe3 O19 83.1(2) .
O18 Fe3 O19 83.6(2) .
O12 Fe3 O19 83.4(2) .
O14 Fe3 O19 81.6(2) .
Fe3 O1 Fe1 117.2(2) .
Fe3 O1 Fe2 117.6(2) .
Fe1 O1 Fe2 123.9(2) .
C1 O2 H2B 109.5 .
C7 O3 Fe1 128.2(5) .
C9 O4 Fe1 128.2(5) .
C15 O5 C16 118.0(7) .
C17 O6 Fe2 127.9(4) .
C19 O7 Fe2 126.3(4) .
C25 O8 H8 109.5 .
C26 O9 Fe1 132.2(5) .
C26 O10 Fe2 134.5(5) .
C33 O11 Fe1 132.8(5) .
C33 O12 Fe3 125.2(5) .
C40 O13 Fe1 129.3(5) .
C40 O14 Fe3 131.7(5) .
C47 O15 Fe2 136.2(5) .
C47 O16 Fe3 129.0(5) .
C54 O17 Fe2 131.8(5) .
C54 O18 Fe3 131.9(5) .
Fe3 O19 H19B 123(5) .
Fe3 O19 H19C 117(4) .
H19B O19 H19C 107(4) .
O2 C1 C6 123.0(7) .
O2 C1 C2 115.8(7) .
C6 C1 C2 121.2(7) .
C3 C2 C1 118.3(8) .
C3 C2 H2A 120.9 .
C1 C2 H2A 120.9 .
C4 C3 C2 121.5(8) .
C4 C3 H3A 119.3 .
C2 C3 H3A 119.3 .
C3 C4 C5 119.0(7) .
C3 C4 H4A 120.5 .
C5 C4 H4A 120.5 .
C4 C5 C6 122.9(8) .
C4 C5 H5A 118.6 .
C6 C5 H5A 118.6 .
C1 C6 C5 117.1(7) .
C1 C6 C7 120.9(7) .
C5 C6 C7 122.0(7) .
O3 C7 C8 122.4(7) .
O3 C7 C6 116.0(7) .
C8 C7 C6 121.5(7) .
C9 C8 C7 124.9(7) .
C9 C8 H8A 117.5 .
C7 C8 H8A 117.5 .
O4 C9 C8 125.0(7) .
O4 C9 C10 114.7(6) .
C8 C9 C10 120.0(7) .
C11 C10 C15 118.0(7) .
C11 C10 C9 116.5(7) .
C15 C10 C9 125.5(7) .
C12 C11 C10 121.5(7) .
C12 C11 H11A 119.2 .
C10 C11 H11A 119.2 .
C11 C12 C13 118.6(7) .
C11 C12 H12A 120.7 .
C13 C12 H12A 120.7 .
C14 C13 C12 121.5(7) .
C14 C13 H13A 119.2 .
C12 C13 H13A 119.2 .
C13 C14 C15 119.0(7) .
C13 C14 C17 116.1(7) 3_755
C15 C14 C17 124.8(7) 3_755
C14 C15 O5 122.3(7) .
C14 C15 C10 121.3(7) .
O5 C15 C10 116.4(7) .
O5 C16 H16A 109.5 .
O5 C16 H16B 109.5 .
H16A C16 H16B 109.5 .
O5 C16 H16C 109.5 .
H16A C16 H16C 109.5 .
H16B C16 H16C 109.5 .
O6 C17 C18 124.8(6) .
O6 C17 C14 114.9(6) 3_755
C18 C17 C14 120.2(7) 3_755
C17 C18 C19 123.4(7) .
C17 C18 H18A 118.3 .
C19 C18 H18A 118.3 .
O7 C19 C18 121.6(7) .
O7 C19 C20 117.0(7) .
C18 C19 C20 121.4(7) .
C21 C20 C25 118.3(7) .
C21 C20 C19 121.8(7) .
C25 C20 C19 119.8(7) .
C22 C21 C20 121.4(8) .
C22 C21 H21A 119.3 .
C20 C21 H21A 119.3 .
C21 C22 C23 120.2(8) .
C21 C22 H22A 119.9 .
C23 C22 H22A 119.9 .
C22 C23 C24 119.6(8) .
C22 C23 H23A 120.2 .
C24 C23 H23A 120.2 .
C25 C24 C23 120.6(8) .
C25 C24 H24A 119.7 .
C23 C24 H24A 119.7 .
O8 C25 C24 117.9(7) .
O8 C25 C20 122.3(7) .
C24 C25 C20 119.8(8) .
O9 C26 O10 124.6(7) .
O9 C26 C27 117.7(8) .
O10 C26 C27 117.7(8) .
C32 C27 C28 120.0(8) .
C32 C27 C26 119.6(8) .
C28 C27 C26 120.4(8) .
C29 C28 C27 119.6(10) .
C29 C28 H28A 120.2 .
C27 C28 H28A 120.2 .
C30 C29 C28 119.2(12) .
C30 C29 H29A 120.4 .
C28 C29 H29A 120.4 .
C31 C30 C29 121.1(11) .
C31 C30 H30A 119.4 .
C29 C30 H30A 119.4 .
C30 C31 C32 120.2(12) .
C30 C31 H31A 119.9 .
C32 C31 H31A 119.9 .
C31 C32 C27 119.9(10) .
C31 C32 H32A 120.1 .
C27 C32 H32A 120.1 .
O11 C33 O12 123.2(7) .
O11 C33 C34 117.5(7) .
O12 C33 C34 119.2(7) .
C39 C34 C35 119.3(7) .
C39 C34 C33 123.1(7) .
C35 C34 C33 117.7(7) .
C34 C35 C36 120.2(8) .
C34 C35 H35A 119.9 .
C36 C35 H35A 119.9 .
C37 C36 C35 119.2(8) .
C37 C36 H36A 120.4 .
C35 C36 H36A 120.4 .
C36 C37 C38 121.0(8) .
C36 C37 H37A 119.5 .
C38 C37 H37A 119.5 .
C39 C38 C37 118.9(8) .
C39 C38 H38A 120.5 .
C37 C38 H38A 120.5 .
C34 C39 C38 121.3(8) .
C34 C39 H39A 119.4 .
C38 C39 H39A 119.4 .
O13 C40 O14 123.7(7) .
O13 C40 C41 118.2(7) .
O14 C40 C41 118.1(7) .
C46 C41 C42 118.5(7) .
C46 C41 C40 122.9(7) .
C42 C41 C40 118.6(7) .
C43 C42 C41 119.3(8) .
C43 C42 H42A 120.4 .
C41 C42 H42A 120.4 .
C44 C43 C42 122.3(8) .
C44 C43 H43A 118.9 .
C42 C43 H43A 118.9 .
C43 C44 C45 119.3(8) .
C43 C44 H44A 120.4 .
C45 C44 H44A 120.4 .
C46 C45 C44 119.8(8) .
C46 C45 H45A 120.1 .
C44 C45 H45A 120.1 .
C41 C46 C45 120.9(8) .
C41 C46 H46A 119.5 .
C45 C46 H46A 119.5 .
O16 C47 O15 123.8(7) .
O16 C47 C48 119.4(7) .
O15 C47 C48 116.8(7) .
C53 C48 C49 118.5(7) .
C53 C48 C47 119.8(7) .
C49 C48 C47 121.7(7) .
C50 C49 C48 121.4(8) .
C50 C49 H49A 119.3 .
C48 C49 H49A 119.3 .
C51 C50 C49 119.3(8) .
C51 C50 H50A 120.3 .
C49 C50 H50A 120.3 .
C50 C51 C52 121.1(8) .
C50 C51 H51A 119.5 .
C52 C51 H51A 119.5 .
C51 C52 C53 118.7(8) .
C51 C52 H52A 120.7 .
C53 C52 H52A 120.7 .
C48 C53 C52 121.0(8) .
C48 C53 H53A 119.5 .
C52 C53 H53A 119.5 .
O17 C54 O18 125.0(7) .
O17 C54 C55 118.5(7) .
O18 C54 C55 116.5(7) .
C60 C55 C56 120.8(7) .
C60 C55 C54 120.8(8) .
C56 C55 C54 118.5(7) .
C55 C56 C57 118.7(8) .
C55 C56 H56A 120.6 .
C57 C56 H56A 120.6 .
C58 C57 C56 121.5(9) .
C58 C57 H57A 119.3 .
C56 C57 H57A 119.3 .
C57 C58 C59 120.0(9) .
C57 C58 H58A 120.0 .
C59 C58 H58A 120.0 .
C58 C59 C60 119.3(9) .
C58 C59 H59A 120.4 .
C60 C59 H59A 120.4 .
C55 C60 C59 119.7(9) .
C55 C60 H60A 120.1 .
C59 C60 H60A 120.1 .
HW1 OW1 HW2 108(5) .
HW3 OW2 HW4 109(5) .

loop_
_geom_bond_atom_site_label_1
_geom_bond_atom_site_label_2
_geom_bond_distance
_geom_bond_site_symmetry_2
Fe1 O1 1.925(4) .
Fe1 O4 1.953(5) .
Fe1 O9 1.997(5) .
Fe1 O13 2.024(5) .
Fe1 O11 2.026(5) .
Fe1 O3 2.065(5) .
Fe2 O1 1.945(5) .
Fe2 O6 1.977(5) .
Fe2 O10 1.994(5) .
Fe2 O17 2.026(5) .
Fe2 O7 2.033(5) .
Fe2 O15 2.041(5) .
Fe3 O1 1.910(4) .
Fe3 O16 2.002(5) .
Fe3 O18 2.017(5) .
Fe3 O12 2.057(5) .
Fe3 O14 2.065(5) .
Fe3 O19 2.104(5) .
O2 C1 1.363(8) .
O2 H2B 0.8400 .
O3 C7 1.275(8) .
O4 C9 1.289(8) .
O5 C15 1.387(9) .
O5 C16 1.392(12) .
O6 C17 1.289(8) .
O7 C19 1.286(9) .
O8 C25 1.346(9) .
O8 H8 0.8400 .
O9 C26 1.253(9) .
O10 C26 1.259(9) .
O11 C33 1.250(9) .
O12 C33 1.270(8) .
O13 C40 1.251(8) .
O14 C40 1.295(8) .
O15 C47 1.273(8) .
O16 C47 1.257(9) .
O17 C54 1.236(8) .
O18 C54 1.276(8) .
O19 H19B 0.91(5) .
O19 H19C 0.90(2) .
C1 C6 1.389(10) .
C1 C2 1.407(10) .
C2 C3 1.394(11) .
C2 H2A 0.9500 .
C3 C4 1.363(11) .
C3 H3A 0.9500 .
C4 C5 1.366(10) .
C4 H4A 0.9500 .
C5 C6 1.398(10) .
C5 H5A 0.9500 .
C6 C7 1.493(10) .
C7 C8 1.395(10) .
C8 C9 1.388(10) .
C8 H8A 0.9500 .
C9 C10 1.490(10) .
C10 C11 1.397(10) .
C10 C15 1.404(10) .
C11 C12 1.382(10) .
C11 H11A 0.9500 .
C12 C13 1.397(10) .
C12 H12A 0.9500 .
C13 C14 1.377(10) .
C13 H13A 0.9500 .
C14 C15 1.385(10) .
C14 C17 1.523(10) 3_755
C16 H16A 0.9800 .
C16 H16B 0.9800 .
C16 H16C 0.9800 .
C17 C18 1.381(10) .
C17 C14 1.523(10) 3_755
C18 C19 1.420(10) .
C18 H18A 0.9500 .
C19 C20 1.486(10) .
C20 C21 1.400(10) .
C20 C25 1.403(10) .
C21 C22 1.357(10) .
C21 H21A 0.9500 .
C22 C23 1.386(12) .
C22 H22A 0.9500 .
C23 C24 1.387(11) .
C23 H23A 0.9500 .
C24 C25 1.379(11) .
C24 H24A 0.9500 .
C26 C27 1.485(11) .
C27 C32 1.400(11) .
C27 C28 1.403(11) .
C28 C29 1.399(12) .
C28 H28A 0.9500 .
C29 C30 1.395(15) .
C29 H29A 0.9500 .
C30 C31 1.378(15) .
C30 H30A 0.9500 .
C31 C32 1.380(12) .
C31 H31A 0.9500 .
C32 H32A 0.9500 .
C33 C34 1.487(10) .
C34 C39 1.379(11) .
C34 C35 1.391(10) .
C35 C36 1.398(11) .
C35 H35A 0.9500 .
C36 C37 1.377(12) .
C36 H36A 0.9500 .
C37 C38 1.391(12) .
C37 H37A 0.9500 .
C38 C39 1.381(11) .
C38 H38A 0.9500 .
C39 H39A 0.9500 .
C40 C41 1.461(10) .
C41 C46 1.382(10) .
C41 C42 1.427(10) .
C42 C43 1.387(11) .
C42 H42A 0.9500 .
C43 C44 1.350(11) .
C43 H43A 0.9500 .
C44 C45 1.412(11) .
C44 H44A 0.9500 .
C45 C46 1.396(10) .
C45 H45A 0.9500 .
C46 H46A 0.9500 .
C47 C48 1.479(10) .
C48 C53 1.379(10) .
C48 C49 1.391(10) .
C49 C50 1.384(11) .
C49 H49A 0.9500 .
C50 C51 1.379(12) .
C50 H50A 0.9500 .
C51 C52 1.380(12) .
C51 H51A 0.9500 .
C52 C53 1.411(11) .
C52 H52A 0.9500 .
C53 H53A 0.9500 .
C54 C55 1.535(10) .
C55 C60 1.362(11) .
C55 C56 1.371(11) .
C56 C57 1.382(11) .
C56 H56A 0.9500 .
C57 C58 1.352(12) .
C57 H57A 0.9500 .
C58 C59 1.371(12) .
C58 H58A 0.9500 .
C59 C60 1.402(11) .
C59 H59A 0.9500 .
C60 H60A 0.9500 .
OW1 HW1 0.91(2) .
OW1 HW2 0.91(8) .
OW2 HW3 0.91(9) .
OW2 HW4 0.90(9) .

loop_
_platon_squeeze_void_nr
_platon_squeeze_void_average_x
_platon_squeeze_void_average_y
_platon_squeeze_void_average_z
_platon_squeeze_void_volume
_platon_squeeze_void_count_electrons
_platon_squeeze_void_content
1 1.000 -0.001 0.500 287 57 ' '
2 1.000 0.499 1.000 287 57 ' '
